data_7216483
loop_
_publ_author_name
'Zhou, Wei-Li'
'Liang, Jun'
'Qin, Chao'
'Shao, Kui-Zhan'
'Wang, Fang-Ming'
'Su, Zhong-Min'

_publ_section_title
;
 Syntheses, crystal structures and properties of inorganic--organic
 hybrids constructed from Keggin-type polyoxometalates and silver
 coordination compounds
;
_journal_issue 32
_journal_name_full CrystEngComm
_journal_page_first 7410
_journal_paper_doi 10.1039/C4CE00633J
_journal_volume 16
_journal_year 2014
_chemical_formula_sum 'C32 H30 Ag5 Mo12 N10 O43 P'
_chemical_formula_weight 2964.26
_chemical_name_systematic
; 
 ? 
;
_space_group_crystal_system monoclinic
_space_group_IT_number 15
_space_group_name_Hall '-C 2yc'
_space_group_name_H-M_alt 'C 1 2/c 1'
_symmetry_space_group_name_Hall '-C 2yc'
_symmetry_space_group_name_H-M 'C 1 2/c 1'
_atom_sites_solution_hydrogens geom
_atom_sites_solution_primary direct
_atom_sites_solution_secondary difmap
_audit_creation_method SHELXL-97
_cell_angle_alpha 90.000(5)
_cell_angle_beta 101.828(5)
_cell_angle_gamma 90.000(5)
_cell_formula_units_Z 4
_cell_length_a 23.049(5)
_cell_length_b 11.765(5)
_cell_length_c 22.522(5)
_cell_measurement_reflns_used 14374
_cell_measurement_temperature 298(2)
_cell_measurement_theta_max 25.00
_cell_measurement_theta_min 1.81
_cell_volume 5978(3)
_computing_cell_refinement 'Bruker SAINT'
_computing_data_collection 'Bruker APEX2'
_computing_data_reduction 'Bruker SAINT'
_computing_structure_refinement 'SHELXL-97 (Sheldrick, 2008)'
_computing_structure_solution 'SHELXS-97 (Sheldrick, 2008)'
_diffrn_ambient_temperature 298(2)
_diffrn_measured_fraction_theta_full 0.997
_diffrn_measured_fraction_theta_max 0.997
_diffrn_measurement_device_type 'Bruker SMART Apex II CCD Detector'
_diffrn_measurement_method \w
_diffrn_radiation_monochromator graphite
_diffrn_radiation_source 'fine-focus sealed tube'
_diffrn_radiation_type MoK\a
_diffrn_radiation_wavelength 0.71069
_diffrn_reflns_av_R_equivalents 0.0630
_diffrn_reflns_av_sigmaI/netI 0.0737
_diffrn_reflns_limit_h_max 27
_diffrn_reflns_limit_h_min -27
_diffrn_reflns_limit_k_max 10
_diffrn_reflns_limit_k_min -13
_diffrn_reflns_limit_l_max 26
_diffrn_reflns_limit_l_min -20
_diffrn_reflns_number 14374
_diffrn_reflns_theta_full 25.00
_diffrn_reflns_theta_max 25.00
_diffrn_reflns_theta_min 1.81
_exptl_absorpt_coefficient_mu 4.162
_exptl_absorpt_correction_T_max 0.4109
_exptl_absorpt_correction_T_min 0.3887
_exptl_absorpt_correction_type multi-scan
_exptl_absorpt_process_details 'SADABS, Sheldrick (2008)'
_exptl_crystal_colour orange
_exptl_crystal_density_diffrn 3.294
_exptl_crystal_density_method 'not measured'
_exptl_crystal_description block
_exptl_crystal_F_000 5560
_exptl_crystal_size_max 0.28
_exptl_crystal_size_mid 0.26
_exptl_crystal_size_min 0.26
_refine_diff_density_max 1.555
_refine_diff_density_min -1.664
_refine_diff_density_rms 0.208
_refine_ls_extinction_method none
_refine_ls_goodness_of_fit_ref 1.055
_refine_ls_hydrogen_treatment constr
_refine_ls_matrix_type full
_refine_ls_number_parameters 483
_refine_ls_number_reflns 5245
_refine_ls_number_restraints 25
_refine_ls_restrained_S_all 1.097
_refine_ls_R_factor_all 0.0941
_refine_ls_R_factor_gt 0.0448
_refine_ls_shift/su_max 0.002
_refine_ls_shift/su_mean 0.000
_refine_ls_structure_factor_coef Fsqd
_refine_ls_weighting_details 'calc w=1/[\s^2^(Fo^2^)+(0.0233P)^2^+124.2801P] where P=(Fo^2^+2Fc^2^)/3'
_refine_ls_weighting_scheme calc
_refine_ls_wR_factor_gt 0.0820
_refine_ls_wR_factor_ref 0.1026
_reflns_number_gt 3370
_reflns_number_total 5245
_reflns_threshold_expression >2sigma(I)
_cod_data_source_file c4ce00633j2.cif
_cod_data_source_block 3
_cod_depositor_comments 'Adding full bibliography for 7216483--7216486.cif.'
_cod_database_code 7216483

loop_
_symmetry_equiv_pos_as_xyz
'x, y, z'
'-x, y, -z+1/2'
'x+1/2, y+1/2, z'
'-x+1/2, y+1/2, -z+1/2'
'-x, -y, -z'
'x, -y, z-1/2'
'-x+1/2, -y+1/2, -z'
'x+1/2, -y+1/2, z-1/2'

loop_
_atom_site_label
_atom_site_type_symbol
_atom_site_fract_x
_atom_site_fract_y
_atom_site_fract_z
_atom_site_U_iso_or_equiv
_atom_site_adp_type
_atom_site_occupancy
_atom_site_symmetry_multiplicity
_atom_site_calc_flag
_atom_site_refinement_flags
_atom_site_disorder_assembly
_atom_site_disorder_group
Ag1 Ag 0.84425(4) 0.47790(9) 0.51201(5) 0.0473(3) Uani 1 1 d . . .
Ag2 Ag 0.50388(5) 0.03566(9) 0.14867(5) 0.0531(3) Uani 1 1 d . . .
Ag3 Ag 0.5000 -0.14550(11) 0.2500 0.0363(4) Uani 1 2 d S . .
Mo1 Mo 1.05140(5) 0.74432(10) 0.57840(5) 0.0399(3) Uani 1 1 d . . .
Mo2 Mo 0.96724(5) 0.94274(9) 0.64445(5) 0.0362(3) Uani 1 1 d . . .
Mo3 Mo 0.93225(5) 1.21050(11) 0.57410(5) 0.0515(4) Uani 1 1 d . . .
Mo4 Mo 0.85044(4) 0.96607(9) 0.51502(5) 0.0361(3) Uani 1 1 d . . .
Mo5 Mo 0.92446(4) 0.73932(10) 0.45791(5) 0.0384(3) Uani 1 1 d . . .
Mo6 Mo 1.11554(4) 1.01056(8) 0.63164(4) 0.0249(2) Uani 1 1 d U . .
P1 P 1.0000 1.0000 0.5000 0.0249(10) Uani 1 2 d S . .
C1 C 0.3701(5) -0.1814(9) 0.1768(5) 0.028(3) Uani 1 1 d . . .
C2 C 0.3367(5) -0.1474(9) 0.1210(6) 0.037(3) Uani 1 1 d . . .
C3 C 0.2780(5) -0.1837(11) 0.1010(8) 0.061(5) Uani 1 1 d . . .
H3A H 0.2559 -0.1621 0.0634 0.073 Uiso 1 1 calc R . .
C4 C 0.2553(6) -0.2516(12) 0.1389(8) 0.067(5) Uani 1 1 d . . .
H4A H 0.2160 -0.2747 0.1275 0.080 Uiso 1 1 calc R . .
C5 C 0.2893(6) -0.2893(12) 0.1957(8) 0.063(5) Uani 1 1 d . . .
H5A H 0.2722 -0.3381 0.2197 0.076 Uiso 1 1 calc R . .
C6 C 0.3467(5) -0.2547(11) 0.2152(6) 0.041(3) Uani 1 1 d . . .
H6A H 0.3692 -0.2787 0.2522 0.049 Uiso 1 1 calc R . .
C7 C 0.6280(6) 0.0603(12) 0.2329(5) 0.043(3) Uani 1 1 d . . .
H7A H 0.6314 -0.0148 0.2211 0.051 Uiso 1 1 calc R . .
C8 C 0.6734(5) 0.1071(11) 0.2754(5) 0.037(3) Uani 1 1 d . . .
H8A H 0.7060 0.0631 0.2927 0.045 Uiso 1 1 calc R . .
C9 C 0.6703(5) 0.2198(10) 0.2922(5) 0.026(3) Uani 1 1 d . . .
C10 C 0.6206(5) 0.2801(11) 0.2657(5) 0.035(3) Uani 1 1 d . . .
H10A H 0.6167 0.3560 0.2758 0.042 Uiso 1 1 calc R . .
C11 C 0.5762(5) 0.2272(12) 0.2241(5) 0.043(3) Uani 1 1 d . . .
H11A H 0.5428 0.2691 0.2066 0.051 Uiso 1 1 calc R . .
C12 C 0.7825(5) 0.2722(10) 0.4363(6) 0.036(3) Uani 1 1 d . . .
H12A H 0.7997 0.2317 0.4709 0.043 Uiso 1 1 calc R . .
C13 C 0.7437(5) 0.2168(10) 0.3909(5) 0.034(3) Uani 1 1 d . . .
H13A H 0.7357 0.1400 0.3948 0.041 Uiso 1 1 calc R . .
C14 C 0.7166(4) 0.2752(11) 0.3397(5) 0.030(3) Uani 1 1 d . . .
C15 C 0.7331(5) 0.3867(11) 0.3357(5) 0.039(3) Uani 1 1 d . . .
H15A H 0.7174 0.4283 0.3011 0.046 Uiso 1 1 calc R . .
C16 C 0.7724(5) 0.4376(11) 0.3820(5) 0.043(3) Uani 1 1 d . . .
H16A H 0.7826 0.5134 0.3782 0.051 Uiso 1 1 calc R . .
N1 N 0.4237(4) -0.1317(8) 0.1824(4) 0.030(2) Uani 1 1 d . . .
N2 N 0.4239(4) -0.0671(8) 0.1338(4) 0.031(2) Uani 1 1 d . . .
N3 N 0.3708(4) -0.0753(8) 0.0955(4) 0.037(3) Uani 1 1 d . . .
N4 N 0.5794(5) 0.1186(10) 0.2079(5) 0.046(3) Uani 1 1 d . . .
N5 N 0.7965(4) 0.3810(9) 0.4327(4) 0.036(3) Uani 1 1 d . . .
O1 O 0.9531(5) 1.0116(12) 0.5432(6) 0.020(3) Uani 0.50 1 d P . .
O2 O 1.0572(5) 1.0425(11) 0.5301(6) 0.020(3) Uani 0.50 1 d P . .
O3 O 1.0268(6) 0.9576(12) 0.5605(6) 0.024(3) Uani 0.50 1 d P A .
O4 O 1.0050(6) 0.8617(10) 0.4956(6) 0.017(3) Uani 0.50 1 d P . .
O6 O 0.8716(4) 0.8129(7) 0.4955(4) 0.051(3) Uani 1 1 d . A .
O7 O 0.8402(4) 1.0022(7) 0.4343(4) 0.051(2) Uani 1 1 d . . .
O8 O 0.7814(4) 0.9455(8) 0.5234(4) 0.055(3) Uani 1 1 d . A .
O9 O 0.8659(5) 1.1150(8) 0.5404(5) 0.080(3) Uani 1 1 d U A .
O11 O 1.1063(4) 0.8458(7) 0.6153(5) 0.057(3) Uani 1 1 d . A .
O12 O 1.1713(4) 1.0083(7) 0.6912(4) 0.0490(19) Uani 1 1 d U A .
O13 O 1.1064(4) 1.1607(6) 0.6126(4) 0.049(3) Uani 1 1 d . . .
O14 O 1.0507(4) 1.0008(7) 0.6655(4) 0.053(3) Uani 1 1 d . A .
O17 O 1.0085(4) 1.2730(11) 0.5827(4) 0.082(3) Uani 1 1 d U . .
O18 O 0.8983(3) 1.3121(7) 0.6045(4) 0.036(2) Uani 1 1 d . A .
O19 O 1.0712(4) 0.6246(7) 0.6160(5) 0.056(3) Uani 1 1 d . A .
O20 O 0.9980(4) 0.8077(7) 0.6273(5) 0.058(3) Uani 1 1 d . A .
O21 O 1.0808(4) 0.7296(12) 0.5108(5) 0.090(4) Uani 1 1 d U . .
O22 O 0.8881(4) 0.6209(7) 0.4350(4) 0.053(3) Uani 1 1 d . A .
O5A O 0.9756(6) 0.7334(13) 0.5263(7) 0.025(3) Uani 0.50 1 d P A 1
O10A O 0.8826(7) 0.9179(14) 0.6055(7) 0.025(3) Uani 0.50 1 d P A 1
O15A O 0.9444(12) 0.9489(18) 0.7056(13) 0.030(5) Uani 0.50 1 d P A 1
O16A O 0.9425(8) 1.1008(18) 0.6452(9) 0.027(4) Uani 0.50 1 d P A 1
O5B O 0.9727(7) 0.6588(13) 0.5294(7) 0.025(3) Uani 0.50 1 d P A 2
O10B O 0.9082(7) 0.9321(14) 0.5844(7) 0.025(3) Uani 0.50 1 d P A 2
O15B O 0.9555(12) 0.8969(18) 0.7146(13) 0.030(5) Uani 0.50 1 d P A 2
O16B O 0.9631(8) 1.1172(18) 0.6248(9) 0.027(4) Uani 0.50 1 d P A 2

loop_
_atom_site_aniso_label
_atom_site_aniso_U_11
_atom_site_aniso_U_22
_atom_site_aniso_U_33
_atom_site_aniso_U_23
_atom_site_aniso_U_13
_atom_site_aniso_U_12
Ag1 0.0475(6) 0.0429(6) 0.0400(6) -0.0123(5) -0.0178(5) 0.0017(5)
Ag2 0.0426(6) 0.0509(7) 0.0547(7) 0.0096(6) -0.0156(5) -0.0225(5)
Ag3 0.0252(7) 0.0417(9) 0.0337(8) 0.000 -0.0129(6) 0.000
Mo1 0.0308(6) 0.0607(8) 0.0269(6) 0.0147(6) 0.0032(5) 0.0174(5)
Mo2 0.0475(7) 0.0390(7) 0.0183(5) 0.0014(5) -0.0021(5) 0.0115(5)
Mo3 0.0348(6) 0.0717(9) 0.0398(7) -0.0297(7) -0.0115(5) 0.0266(6)
Mo4 0.0174(5) 0.0345(7) 0.0506(7) -0.0117(6) -0.0063(5) -0.0007(5)
Mo5 0.0201(5) 0.0599(8) 0.0339(6) -0.0195(6) 0.0027(5) -0.0101(5)
Mo6 0.0196(5) 0.0319(6) 0.0204(5) 0.0005(4) -0.0029(4) -0.0016(4)
P1 0.019(2) 0.035(3) 0.019(2) -0.0052(19) -0.0010(17) 0.0048(18)
C1 0.020(6) 0.022(6) 0.036(7) -0.003(5) -0.005(5) 0.003(5)
C2 0.027(6) 0.017(7) 0.061(9) 0.003(6) -0.010(6) -0.005(5)
C3 0.032(8) 0.034(8) 0.097(13) 0.001(8) -0.032(8) -0.005(6)
C4 0.021(7) 0.046(10) 0.123(15) 0.020(10) -0.010(8) -0.002(7)
C5 0.036(8) 0.043(9) 0.113(14) 0.010(9) 0.023(9) -0.006(7)
C6 0.035(7) 0.045(8) 0.044(8) -0.001(7) 0.008(6) -0.004(6)
C7 0.052(8) 0.047(9) 0.028(7) -0.005(6) 0.008(6) -0.013(7)
C8 0.030(7) 0.043(8) 0.039(8) 0.007(6) 0.006(6) -0.008(6)
C9 0.026(6) 0.031(7) 0.022(6) 0.004(5) 0.007(5) -0.008(5)
C10 0.032(7) 0.038(8) 0.032(7) 0.004(6) 0.000(6) 0.000(6)
C11 0.033(7) 0.060(10) 0.030(7) 0.019(7) -0.004(6) -0.004(7)
C12 0.026(6) 0.036(8) 0.039(8) 0.001(6) -0.010(6) 0.003(6)
C13 0.033(7) 0.024(7) 0.042(8) 0.011(6) 0.000(6) -0.001(5)
C14 0.017(6) 0.046(8) 0.027(7) -0.010(6) 0.002(5) -0.007(5)
C15 0.038(7) 0.044(8) 0.027(7) -0.002(6) -0.010(6) -0.005(6)
C16 0.050(8) 0.036(8) 0.033(7) 0.002(6) -0.013(6) -0.011(6)
N1 0.027(5) 0.032(6) 0.025(5) -0.001(5) -0.008(4) -0.002(4)
N2 0.028(5) 0.026(6) 0.033(6) -0.001(5) -0.012(4) 0.002(4)
N3 0.033(6) 0.031(6) 0.037(6) 0.007(5) -0.018(5) -0.001(5)
N4 0.044(7) 0.050(8) 0.040(7) 0.010(6) -0.002(5) -0.022(6)
N5 0.026(5) 0.038(7) 0.039(6) -0.006(5) -0.008(5) 0.001(5)
O1 0.008(7) 0.034(9) 0.014(7) -0.003(6) -0.003(6) 0.006(6)
O2 0.013(7) 0.021(8) 0.023(8) -0.003(6) -0.004(6) -0.005(6)
O3 0.014(7) 0.030(9) 0.025(8) 0.007(7) -0.003(6) 0.002(6)
O4 0.026(8) 0.006(7) 0.019(8) -0.006(6) 0.007(6) -0.002(6)
O6 0.080(7) 0.028(5) 0.060(6) 0.006(4) 0.045(5) -0.001(5)
O7 0.070(6) 0.032(5) 0.062(7) 0.002(4) 0.038(5) -0.003(4)
O8 0.038(5) 0.085(7) 0.051(6) 0.021(5) 0.027(5) 0.021(5)
O9 0.094(6) 0.039(5) 0.077(6) -0.014(5) -0.051(5) 0.016(5)
O11 0.065(6) 0.030(5) 0.093(8) -0.004(5) 0.056(6) -0.002(5)
O12 0.044(2) 0.054(3) 0.043(2) -0.006(2) -0.0073(16) 0.007(2)
O13 0.064(6) 0.021(5) 0.077(7) -0.002(4) 0.051(5) 0.004(4)
O14 0.060(6) 0.037(6) 0.077(7) 0.012(5) 0.049(6) 0.001(4)
O17 0.041(5) 0.161(8) 0.041(5) -0.004(6) 0.001(4) 0.015(6)
O18 0.035(5) 0.035(5) 0.041(5) -0.008(4) 0.011(4) 0.005(4)
O19 0.037(5) 0.023(5) 0.096(8) 0.003(5) -0.014(5) 0.000(4)
O20 0.056(6) 0.031(5) 0.102(8) 0.003(5) 0.051(6) -0.008(4)
O21 0.042(5) 0.171(9) 0.054(6) -0.007(6) 0.005(5) 0.000(6)
O22 0.090(7) 0.024(5) 0.036(5) -0.004(4) -0.004(5) -0.006(5)
O5A 0.019(5) 0.028(8) 0.026(5) 0.004(8) -0.001(4) -0.003(8)
O10A 0.017(8) 0.031(6) 0.027(8) 0.009(6) 0.003(5) -0.008(6)
O15A 0.024(10) 0.044(16) 0.025(9) 0.002(11) 0.015(7) -0.006(10)
O16A 0.023(11) 0.025(7) 0.030(11) -0.001(7) -0.003(6) -0.009(7)
O5B 0.019(5) 0.028(8) 0.026(5) 0.004(8) -0.001(4) -0.003(8)
O10B 0.017(8) 0.031(6) 0.027(8) 0.009(6) 0.003(5) -0.008(6)
O15B 0.024(10) 0.044(16) 0.025(9) 0.002(11) 0.015(7) -0.006(10)
O16B 0.023(11) 0.025(7) 0.030(11) -0.001(7) -0.003(6) -0.009(7)

loop_
_atom_type_symbol
_atom_type_description
_atom_type_scat_dispersion_real
_atom_type_scat_dispersion_imag
_atom_type_scat_source
C C 0.0033 0.0016 'International Tables Vol C Tables 4.2.6.8 and 6.1.1.4'
H H 0.0000 0.0000 'International Tables Vol C Tables 4.2.6.8 and 6.1.1.4'
N N 0.0061 0.0033 'International Tables Vol C Tables 4.2.6.8 and 6.1.1.4'
O O 0.0106 0.0060 'International Tables Vol C Tables 4.2.6.8 and 6.1.1.4'
P P 0.1023 0.0942 'International Tables Vol C Tables 4.2.6.8 and 6.1.1.4'
Mo Mo -1.6832 0.6857 'International Tables Vol C Tables 4.2.6.8 and 6.1.1.4'
Ag Ag -0.8971 1.1015 'International Tables Vol C Tables 4.2.6.8 and 6.1.1.4'

loop_
_geom_angle_atom_site_label_1
_geom_angle_atom_site_label_2
_geom_angle_atom_site_label_3
_geom_angle
_geom_angle_site_symmetry_1
_geom_angle_site_symmetry_3
N3 Ag1 N5 166.5(4) 8_556 .
N2 Ag2 N4 152.1(4) . .
N2 Ag2 Ag3 65.4(2) . .
N4 Ag2 Ag3 89.8(3) . .
N1 Ag3 N1 171.1(5) 2_655 .
N1 Ag3 Ag2 64.0(3) 2_655 2_655
N1 Ag3 Ag2 109.4(3) . 2_655
N1 Ag3 Ag2 109.4(3) 2_655 .
N1 Ag3 Ag2 64.0(3) . .
Ag2 Ag3 Ag2 94.41(6) 2_655 .
O19 Mo1 O21 103.8(6) . .
O19 Mo1 O11 103.4(4) . .
O21 Mo1 O11 95.9(5) . .
O19 Mo1 O5A 112.4(5) . .
O21 Mo1 O5A 85.9(6) . .
O11 Mo1 O5A 142.7(6) . .
O19 Mo1 O20 100.1(5) . .
O21 Mo1 O20 154.5(5) . .
O11 Mo1 O20 87.2(4) . .
O5A Mo1 O20 76.6(6) . .
O19 Mo1 O5B 88.9(5) . .
O21 Mo1 O5B 86.8(5) . .
O11 Mo1 O5B 166.3(5) . .
O5A Mo1 O5B 24.0(5) . .
O20 Mo1 O5B 84.7(5) . .
O19 Mo1 O4 157.2(4) . .
O21 Mo1 O4 65.2(5) . .
O11 Mo1 O4 97.8(4) . .
O5A Mo1 O4 49.4(6) . .
O20 Mo1 O4 89.2(4) . .
O5B Mo1 O4 71.1(5) . .
O15A Mo2 O10B 109.9(11) . .
O15A Mo2 O15B 22.9(9) . .
O10B Mo2 O15B 116.6(11) . .
O15A Mo2 O20 116.3(7) . .
O10B Mo2 O20 92.8(7) . .
O15B Mo2 O20 93.6(8) . .
O15A Mo2 O16A 78.3(9) . .
O10B Mo2 O16A 83.7(8) . .
O15B Mo2 O16A 100.8(9) . .
O20 Mo2 O16A 165.3(6) . .
O15A Mo2 O10A 85.3(11) . .
O10B Mo2 O10A 25.1(6) . .
O15B Mo2 O10A 92.0(10) . .
O20 Mo2 O10A 99.7(6) . .
O16A Mo2 O10A 83.2(7) . .
O15A Mo2 O14 104.8(11) . .
O10B Mo2 O14 141.2(6) . .
O15B Mo2 O14 102.1(10) . .
O20 Mo2 O14 87.1(4) . .
O16A Mo2 O14 86.7(6) . .
O10A Mo2 O14 163.9(5) . .
O15A Mo2 O16B 97.5(9) . .
O10B Mo2 O16B 84.9(8) . .
O15B Mo2 O16B 119.1(9) . .
O20 Mo2 O16B 144.6(6) . .
O16A Mo2 O16B 21.0(6) . .
O10A Mo2 O16B 93.0(7) . .
O14 Mo2 O16B 73.5(6) . .
O15A Mo2 O1 144.9(8) . .
O10B Mo2 O1 48.5(6) . .
O15B Mo2 O1 163.5(9) . .
O20 Mo2 O1 94.4(5) . .
O16A Mo2 O1 72.5(7) . .
O10A Mo2 O1 72.4(5) . .
O14 Mo2 O1 92.7(4) . .
O16B Mo2 O1 58.2(6) . .
O16B Mo3 O18 111.8(8) . .
O16B Mo3 O17 85.8(7) . .
O18 Mo3 O17 100.7(4) . .
O16B Mo3 O9 94.6(7) . .
O18 Mo3 O9 100.4(4) . .
O17 Mo3 O9 157.1(5) . .
O16B Mo3 O21 149.3(8) . 5_776
O18 Mo3 O21 98.6(5) . 5_776
O17 Mo3 O21 85.1(4) . 5_776
O9 Mo3 O21 83.0(5) . 5_776
O16B Mo3 O16A 20.2(9) . .
O18 Mo3 O16A 97.0(7) . .
O17 Mo3 O16A 102.3(6) . .
O9 Mo3 O16A 83.9(6) . .
O21 Mo3 O16A 161.2(7) 5_776 .
O16B Mo3 O4 89.1(8) . 5_776
O18 Mo3 O4 153.2(4) . 5_776
O17 Mo3 O4 63.1(4) . 5_776
O9 Mo3 O4 94.0(5) . 5_776
O21 Mo3 O4 60.7(4) 5_776 5_776
O16A Mo3 O4 107.0(7) . 5_776
O16B Mo3 O1 59.3(8) . .
O18 Mo3 O1 157.1(4) . .
O17 Mo3 O1 99.5(5) . .
O9 Mo3 O1 61.9(4) . .
O21 Mo3 O1 93.6(5) 5_776 .
O16A Mo3 O1 68.3(7) . .
O4 Mo3 O1 48.7(4) 5_776 .
O8 Mo4 O7 102.4(4) . .
O8 Mo4 O9 103.3(5) . .
O7 Mo4 O9 93.7(4) . .
O8 Mo4 O10B 114.1(6) . .
O7 Mo4 O10B 143.0(6) . .
O9 Mo4 O10B 83.5(6) . .
O8 Mo4 O6 100.5(4) . .
O7 Mo4 O6 88.7(4) . .
O9 Mo4 O6 155.0(4) . .
O10B Mo4 O6 79.8(6) . .
O8 Mo4 O10A 90.3(5) . .
O7 Mo4 O10A 166.6(5) . .
O9 Mo4 O10A 87.1(5) . .
O10B Mo4 O10A 23.8(5) . .
O6 Mo4 O10A 85.1(5) . .
O8 Mo4 O1 157.9(5) . .
O7 Mo4 O1 97.5(4) . .
O9 Mo4 O1 65.7(5) . .
O10B Mo4 O1 47.9(6) . .
O6 Mo4 O1 89.3(4) . .
O10A Mo4 O1 70.6(5) . .
O22 Mo5 O5A 116.8(6) . .
O22 Mo5 O6 101.5(4) . .
O5A Mo5 O6 90.2(6) . .
O22 Mo5 O17 101.0(5) . 5_776
O5A Mo5 O17 87.4(6) . 5_776
O6 Mo5 O17 155.9(5) . 5_776
O22 Mo5 O13 100.1(4) . 5_776
O5A Mo5 O13 142.9(6) . 5_776
O6 Mo5 O13 85.8(4) . 5_776
O17 Mo5 O13 81.8(4) 5_776 5_776
O22 Mo5 O5B 90.8(5) . .
O5A Mo5 O5B 26.2(5) . .
O6 Mo5 O5B 99.5(6) . .
O17 Mo5 O5B 88.8(5) 5_776 .
O13 Mo5 O5B 166.8(5) 5_776 .
O22 Mo5 O4 159.3(4) . .
O5A Mo5 O4 50.7(6) . .
O6 Mo5 O4 95.4(4) . .
O17 Mo5 O4 64.9(5) 5_776 .
O13 Mo5 O4 93.0(4) 5_776 .
O5B Mo5 O4 74.5(5) . .
O12 Mo6 O14 103.1(5) . .
O12 Mo6 O13 103.9(4) . .
O14 Mo6 O13 95.5(4) . .
O12 Mo6 O7 100.0(4) . 5_776
O14 Mo6 O7 155.4(4) . 5_776
O13 Mo6 O7 87.1(4) . 5_776
O12 Mo6 O11 99.8(4) . .
O14 Mo6 O11 87.1(4) . .
O13 Mo6 O11 154.9(4) . .
O7 Mo6 O11 80.7(4) 5_776 .
O12 Mo6 O3 161.3(5) . .
O14 Mo6 O3 66.6(5) . .
O13 Mo6 O3 93.0(4) . .
O7 Mo6 O3 88.8(4) 5_776 .
O11 Mo6 O3 65.1(4) . .
O12 Mo6 O2 162.0(5) . .
O14 Mo6 O2 93.5(4) . .
O13 Mo6 O2 67.2(4) . .
O7 Mo6 O2 64.9(4) 5_776 .
O11 Mo6 O2 87.7(4) . .
O3 Mo6 O2 35.3(4) . .
O2 P1 O2 180.0(6) . 5_776
O2 P1 O3 60.7(7) . .
O2 P1 O3 119.3(7) 5_776 .
O2 P1 O3 119.3(7) . 5_776
O2 P1 O3 60.7(7) 5_776 5_776
O3 P1 O3 180.000(4) . 5_776
O2 P1 O1 110.5(7) . .
O2 P1 O1 69.5(7) 5_776 .
O3 P1 O1 70.8(7) . .
O3 P1 O1 109.2(7) 5_776 .
O2 P1 O1 69.5(7) . 5_776
O2 P1 O1 110.5(7) 5_776 5_776
O3 P1 O1 109.2(7) . 5_776
O3 P1 O1 70.8(7) 5_776 5_776
O1 P1 O1 180.000(3) . 5_776
O2 P1 O4 72.3(7) . 5_776
O2 P1 O4 107.7(7) 5_776 5_776
O3 P1 O4 107.7(7) . 5_776
O3 P1 O4 72.3(7) 5_776 5_776
O1 P1 O4 79.3(7) . 5_776
O1 P1 O4 100.7(7) 5_776 5_776
O2 P1 O4 107.7(7) . .
O2 P1 O4 72.3(7) 5_776 .
O3 P1 O4 72.3(7) . .
O3 P1 O4 107.7(7) 5_776 .
O1 P1 O4 100.7(7) . .
O1 P1 O4 79.3(7) 5_776 .
O4 P1 O4 180.000(3) 5_776 .
N1 C1 C2 106.7(10) . .
N1 C1 C6 131.8(10) . .
C2 C1 C6 121.4(10) . .
N3 C2 C1 107.4(9) . .
N3 C2 C3 131.0(12) . .
C1 C2 C3 121.5(12) . .
C4 C3 C2 116.8(13) . .
C4 C3 H3A 121.6 . .
C2 C3 H3A 121.6 . .
C3 C4 C5 122.5(12) . .
C3 C4 H4A 118.8 . .
C5 C4 H4A 118.8 . .
C6 C5 C4 120.9(14) . .
C6 C5 H5A 119.6 . .
C4 C5 H5A 119.6 . .
C5 C6 C1 116.9(13) . .
C5 C6 H6A 121.6 . .
C1 C6 H6A 121.6 . .
N4 C7 C8 122.5(13) . .
N4 C7 H7A 118.7 . .
C8 C7 H7A 118.7 . .
C7 C8 C9 119.9(12) . .
C7 C8 H8A 120.1 . .
C9 C8 H8A 120.1 . .
C10 C9 C8 117.4(10) . .
C10 C9 C14 119.5(11) . .
C8 C9 C14 122.9(10) . .
C9 C10 C11 119.7(12) . .
C9 C10 H10A 120.2 . .
C11 C10 H10A 120.2 . .
N4 C11 C10 122.6(12) . .
N4 C11 H11A 118.7 . .
C10 C11 H11A 118.7 . .
N5 C12 C13 122.8(11) . .
N5 C12 H12A 118.6 . .
C13 C12 H12A 118.6 . .
C12 C13 C14 119.9(11) . .
C12 C13 H13A 120.0 . .
C14 C13 H13A 120.0 . .
C15 C14 C13 116.5(10) . .
C15 C14 C9 122.4(10) . .
C13 C14 C9 121.0(11) . .
C16 C15 C14 121.1(11) . .
C16 C15 H15A 119.4 . .
C14 C15 H15A 119.4 . .
N5 C16 C15 121.6(12) . .
N5 C16 H16A 119.2 . .
C15 C16 H16A 119.2 . .
N2 N1 C1 109.0(9) . .
N2 N1 Ag3 120.0(7) . .
C1 N1 Ag3 130.9(8) . .
N1 N2 N3 109.2(9) . .
N1 N2 Ag2 109.6(6) . .
N3 N2 Ag2 140.2(8) . .
N2 N3 C2 107.5(9) . .
N2 N3 Ag1 124.9(8) . 8_455
C2 N3 Ag1 127.4(7) . 8_455
C11 N4 C7 117.8(11) . .
C11 N4 Ag2 120.6(9) . .
C7 N4 Ag2 121.3(9) . .
C12 N5 C16 117.9(10) . .
C12 N5 Ag1 122.4(8) . .
C16 N5 Ag1 118.8(8) . .
P1 O1 O2 51.0(6) . 5_776
P1 O1 O3 51.0(6) . .
O2 O1 O3 90.9(9) 5_776 .
P1 O1 O10B 143.6(10) . .
O2 O1 O10B 108.6(10) 5_776 .
O3 O1 O10B 109.1(10) . .
P1 O1 Mo2 125.2(6) . .
O2 O1 Mo2 138.6(9) 5_776 .
O3 O1 Mo2 74.4(6) . .
O10B O1 Mo2 46.0(6) . .
P1 O1 Mo4 125.2(7) . .
O2 O1 Mo4 74.3(6) 5_776 .
O3 O1 Mo4 146.0(9) . .
O10B O1 Mo4 51.1(6) . .
Mo2 O1 Mo4 96.4(5) . .
P1 O1 Mo3 116.0(7) . .
O2 O1 Mo3 127.3(8) 5_776 .
O3 O1 Mo3 119.9(8) . .
O10B O1 Mo3 100.3(8) . .
Mo2 O1 Mo3 92.7(4) . .
Mo4 O1 Mo3 92.7(4) . .
P1 O2 O3 60.3(7) . .
P1 O2 O1 59.5(6) . 5_776
O3 O2 O1 102.0(10) . 5_776
P1 O2 Mo6 131.6(8) . .
O3 O2 Mo6 71.5(7) . .
O1 O2 Mo6 141.0(8) 5_776 .
P1 O3 O2 59.0(7) . .
P1 O3 O1 58.2(6) . .
O2 O3 O1 100.4(10) . .
P1 O3 Mo6 132.1(8) . .
O2 O3 Mo6 73.2(7) . .
O1 O3 Mo6 134.1(9) . .
P1 O4 Mo5 124.5(7) . .
P1 O4 Mo1 123.6(6) . .
Mo5 O4 Mo1 97.0(5) . .
P1 O4 Mo3 115.7(7) . 5_776
Mo5 O4 Mo3 94.6(4) . 5_776
Mo1 O4 Mo3 94.0(4) . 5_776
Mo5 O6 Mo4 139.8(5) . .
Mo4 O7 Mo6 138.4(5) . 5_776
Mo4 O9 Mo3 139.4(6) . .
Mo1 O11 Mo6 140.3(5) . .
Mo6 O13 Mo5 140.2(5) . 5_776
Mo6 O14 Mo2 139.0(6) . .
Mo3 O17 Mo5 137.3(6) . 5_776
Mo2 O20 Mo1 140.5(5) . .
Mo1 O21 Mo3 140.1(7) . 5_776
Mo5 O5A Mo1 156.3(10) . .
Mo2 O10A Mo4 120.5(7) . .
Mo2 O16A Mo3 125.9(10) . .
Mo5 O5B Mo1 117.4(7) . .
Mo2 O10B O1 85.5(7) . .
Mo2 O10B Mo4 162.5(10) . .
O1 O10B Mo4 81.0(7) . .
Mo3 O16B Mo2 142.9(12) . .

loop_
_geom_bond_atom_site_label_1
_geom_bond_atom_site_label_2
_geom_bond_distance
_geom_bond_site_symmetry_2
Ag1 N3 2.180(9) 8_556
Ag1 N5 2.212(9) .
Ag2 N2 2.173(9) .
Ag2 N4 2.194(10) .
Ag2 Ag3 3.1372(16) .
Ag3 N1 2.083(8) 2_655
Ag3 N1 2.083(8) .
Ag3 Ag2 3.1372(16) 2_655
Mo1 O19 1.658(8) .
Mo1 O21 1.796(11) .
Mo1 O11 1.813(9) .
Mo1 O5A 1.899(14) .
Mo1 O20 1.960(9) .
Mo1 O5B 2.168(15) .
Mo1 O4 2.389(13) .
Mo2 O15A 1.57(3) .
Mo2 O10B 1.716(15) .
Mo2 O15B 1.74(3) .
Mo2 O20 1.813(9) .
Mo2 O16A 1.95(2) .
Mo2 O10A 1.990(15) .
Mo2 O14 2.005(9) .
Mo2 O16B 2.10(2) .
Mo2 O1 2.379(13) .
Mo3 O16B 1.64(2) .
Mo3 O18 1.652(8) .
Mo3 O17 1.878(11) .
Mo3 O9 1.924(10) .
Mo3 O21 2.003(11) 5_776
Mo3 O16A 2.03(2) .
Mo3 O4 2.492(13) 5_776
Mo3 O1 2.516(13) .
Mo4 O8 1.657(8) .
Mo4 O7 1.836(9) .
Mo4 O9 1.855(9) .
Mo4 O10B 1.876(16) .
Mo4 O6 1.941(8) .
Mo4 O10A 2.098(16) .
Mo4 O1 2.382(12) .
Mo5 O22 1.653(8) .
Mo5 O5A 1.738(15) .
Mo5 O6 1.836(9) .
Mo5 O17 1.956(10) 5_776
Mo5 O13 1.986(9) 5_776
Mo5 O5B 1.997(15) .
Mo5 O4 2.365(12) .
Mo6 O12 1.657(8) .
Mo6 O14 1.815(8) .
Mo6 O13 1.820(8) .
Mo6 O7 1.971(9) 5_776
Mo6 O11 1.976(8) .
Mo6 O3 2.408(13) .
Mo6 O2 2.432(13) .
P1 O2 1.443(12) .
P1 O2 1.443(12) 5_776
P1 O3 1.463(13) .
P1 O3 1.463(13) 5_776
P1 O1 1.601(13) .
P1 O1 1.601(13) 5_776
P1 O4 1.636(12) 5_776
P1 O4 1.636(12) .
C1 N1 1.349(13) .
C1 C2 1.390(15) .
C1 C6 1.406(16) .
C2 N3 1.361(15) .
C2 C3 1.401(15) .
C3 C4 1.35(2) .
C3 H3A 0.9300 .
C4 C5 1.43(2) .
C4 H4A 0.9300 .
C5 C6 1.369(16) .
C5 H5A 0.9300 .
C6 H6A 0.9300 .
C7 N4 1.335(16) .
C7 C8 1.380(15) .
C7 H7A 0.9300 .
C8 C9 1.384(16) .
C8 H8A 0.9300 .
C9 C10 1.377(15) .
C9 C14 1.497(14) .
C10 C11 1.386(16) .
C10 H10A 0.9300 .
C11 N4 1.335(16) .
C11 H11A 0.9300 .
C12 N5 1.326(14) .
C12 C13 1.377(15) .
C12 H12A 0.9300 .
C13 C14 1.378(15) .
C13 H13A 0.9300 .
C14 C15 1.373(16) .
C15 C16 1.372(15) .
C15 H15A 0.9300 .
C16 N5 1.339(14) .
C16 H16A 0.9300 .
N1 N2 1.333(12) .
N2 N3 1.348(11) .
N3 Ag1 2.180(9) 8_455
O1 O2 1.740(18) 5_776
O1 O3 1.779(17) .
O1 O10B 1.79(2) .
O2 O3 1.468(19) .
O2 O1 1.740(18) 5_776
O4 Mo3 2.492(13) 5_776
O7 Mo6 1.971(9) 5_776
O13 Mo5 1.986(9) 5_776
O17 Mo5 1.956(10) 5_776
O21 Mo3 2.003(11) 5_776

loop_
_geom_torsion_atom_site_label_1
_geom_torsion_atom_site_label_2
_geom_torsion_atom_site_label_3
_geom_torsion_atom_site_label_4
_geom_torsion
_geom_torsion_site_symmetry_1
_geom_torsion_site_symmetry_4
N2 Ag2 Ag3 N1 -178.2(4) . 2_655
N4 Ag2 Ag3 N1 -11.4(4) . 2_655
N2 Ag2 Ag3 N1 -4.7(4) . .
N4 Ag2 Ag3 N1 162.0(4) . .
N2 Ag2 Ag3 Ag2 -114.2(3) . 2_655
N4 Ag2 Ag3 Ag2 52.5(3) . 2_655
N1 C1 C2 N3 -1.7(14) . .
C6 C1 C2 N3 178.6(11) . .
N1 C1 C2 C3 -179.7(12) . .
C6 C1 C2 C3 0.7(19) . .
N3 C2 C3 C4 -176.2(14) . .
C1 C2 C3 C4 1(2) . .
C2 C3 C4 C5 -3(2) . .
C3 C4 C5 C6 2(2) . .
C4 C5 C6 C1 0(2) . .
N1 C1 C6 C5 179.3(12) . .
C2 C1 C6 C5 -1.2(19) . .
N4 C7 C8 C9 -2.1(19) . .
C7 C8 C9 C10 1.1(17) . .
C7 C8 C9 C14 177.5(11) . .
C8 C9 C10 C11 -0.1(17) . .
C14 C9 C10 C11 -176.6(11) . .
C9 C10 C11 N4 -0.1(19) . .
N5 C12 C13 C14 -1.4(19) . .
C12 C13 C14 C15 3.5(17) . .
C12 C13 C14 C9 -174.7(11) . .
C10 C9 C14 C15 -39.5(17) . .
C8 C9 C14 C15 144.2(12) . .
C10 C9 C14 C13 138.7(12) . .
C8 C9 C14 C13 -37.7(17) . .
C13 C14 C15 C16 -3.0(18) . .
C9 C14 C15 C16 175.2(11) . .
C14 C15 C16 N5 0(2) . .
C2 C1 N1 N2 1.6(13) . .
C6 C1 N1 N2 -178.8(12) . .
C2 C1 N1 Ag3 -176.5(8) . .
C6 C1 N1 Ag3 3(2) . .
N1 Ag3 N1 N2 52.1(8) 2_655 .
Ag2 Ag3 N1 N2 93.4(8) 2_655 .
Ag2 Ag3 N1 N2 8.1(7) . .
N1 Ag3 N1 C1 -130.0(10) 2_655 .
Ag2 Ag3 N1 C1 -88.6(10) 2_655 .
Ag2 Ag3 N1 C1 -173.9(11) . .
C1 N1 N2 N3 -0.9(12) . .
Ag3 N1 N2 N3 177.4(7) . .
C1 N1 N2 Ag2 170.4(7) . .
Ag3 N1 N2 Ag2 -11.2(10) . .
N4 Ag2 N2 N1 -22.3(13) . .
Ag3 Ag2 N2 N1 7.1(6) . .
N4 Ag2 N2 N3 144.9(12) . .
Ag3 Ag2 N2 N3 174.3(13) . .
N1 N2 N3 C2 -0.2(13) . .
Ag2 N2 N3 C2 -167.4(10) . .
N1 N2 N3 Ag1 175.2(7) . 8_455
Ag2 N2 N3 Ag1 8.0(17) . 8_455
C1 C2 N3 N2 1.2(13) . .
C3 C2 N3 N2 178.8(14) . .
C1 C2 N3 Ag1 -174.1(8) . 8_455
C3 C2 N3 Ag1 4(2) . 8_455
C10 C11 N4 C7 -0.9(19) . .
C10 C11 N4 Ag2 173.9(9) . .
C8 C7 N4 C11 1.9(19) . .
C8 C7 N4 Ag2 -172.8(9) . .
N2 Ag2 N4 C11 -94.5(12) . .
Ag3 Ag2 N4 C11 -121.0(9) . .
N2 Ag2 N4 C7 80.1(14) . .
Ag3 Ag2 N4 C7 53.6(10) . .
C13 C12 N5 C16 -1.4(18) . .
C13 C12 N5 Ag1 167.6(9) . .
C15 C16 N5 C12 1.9(19) . .
C15 C16 N5 Ag1 -167.4(10) . .
N3 Ag1 N5 C12 -79.3(18) 8_556 .
N3 Ag1 N5 C16 89.6(19) 8_556 .
O2 P1 O1 O2 180.000(2) . 5_776
O3 P1 O1 O2 -133.1(9) . 5_776
O3 P1 O1 O2 46.9(9) 5_776 5_776
O1 P1 O1 O2 37(100) 5_776 5_776
O4 P1 O1 O2 113.7(7) 5_776 5_776
O4 P1 O1 O2 -66.3(7) . 5_776
O2 P1 O1 O3 -46.9(9) . .
O2 P1 O1 O3 133.1(9) 5_776 .
O3 P1 O1 O3 180.000(7) 5_776 .
O1 P1 O1 O3 170(100) 5_776 .
O4 P1 O1 O3 -113.2(8) 5_776 .
O4 P1 O1 O3 66.8(8) . .
O2 P1 O1 O10B -113.9(15) . .
O2 P1 O1 O10B 66.1(15) 5_776 .
O3 P1 O1 O10B -67.0(15) . .
O3 P1 O1 O10B 113.0(15) 5_776 .
O1 P1 O1 O10B 103(100) 5_776 .
O4 P1 O1 O10B 179.8(16) 5_776 .
O4 P1 O1 O10B -0.2(16) . .
O2 P1 O1 Mo2 -52.4(10) . .
O2 P1 O1 Mo2 127.6(10) 5_776 .
O3 P1 O1 Mo2 -5.5(8) . .
O3 P1 O1 Mo2 174.5(8) 5_776 .
O1 P1 O1 Mo2 165(100) 5_776 .
O4 P1 O1 Mo2 -118.7(9) 5_776 .
O4 P1 O1 Mo2 61.3(9) . .
O2 P1 O1 Mo4 175.9(8) . .
O2 P1 O1 Mo4 -4.1(8) 5_776 .
O3 P1 O1 Mo4 -137.3(10) . .
O3 P1 O1 Mo4 42.7(10) 5_776 .
O1 P1 O1 Mo4 33(100) 5_776 .
O4 P1 O1 Mo4 109.5(9) 5_776 .
O4 P1 O1 Mo4 -70.5(9) . .
O2 P1 O1 Mo3 61.8(8) . .
O2 P1 O1 Mo3 -118.2(8) 5_776 .
O3 P1 O1 Mo3 108.6(8) . .
O3 P1 O1 Mo3 -71.4(8) 5_776 .
O1 P1 O1 Mo3 -81(100) 5_776 .
O4 P1 O1 Mo3 -4.6(6) 5_776 .
O4 P1 O1 Mo3 175.4(6) . .
O15A Mo2 O1 P1 164.5(18) . .
O10B Mo2 O1 P1 -133.4(13) . .
O15B Mo2 O1 P1 -162(3) . .
O20 Mo2 O1 P1 -43.5(9) . .
O16A Mo2 O1 P1 129.4(10) . .
O10A Mo2 O1 P1 -142.4(10) . .
O14 Mo2 O1 P1 43.8(9) . .
O16B Mo2 O1 P1 112.5(11) . .
O15A Mo2 O1 O2 -127(2) . 5_776
O10B Mo2 O1 O2 -64.8(13) . 5_776
O15B Mo2 O1 O2 -94(3) . 5_776
O20 Mo2 O1 O2 25.1(12) . 5_776
O16A Mo2 O1 O2 -161.9(13) . 5_776
O10A Mo2 O1 O2 -73.7(12) . 5_776
O14 Mo2 O1 O2 112.4(12) . 5_776
O16B Mo2 O1 O2 -178.9(14) . 5_776
O15A Mo2 O1 O3 160.1(19) . .
O10B Mo2 O1 O3 -137.9(11) . .
O15B Mo2 O1 O3 -167(3) . .
O20 Mo2 O1 O3 -48.0(7) . .
O16A Mo2 O1 O3 125.0(8) . .
O10A Mo2 O1 O3 -146.8(8) . .
O14 Mo2 O1 O3 39.4(6) . .
O16B Mo2 O1 O3 108.0(9) . .
O15A Mo2 O1 O10B -62(2) . .
O15B Mo2 O1 O10B -29(3) . .
O20 Mo2 O1 O10B 89.9(9) . .
O16A Mo2 O1 O10B -97.1(10) . .
O10A Mo2 O1 O10B -8.9(11) . .
O14 Mo2 O1 O10B 177.2(8) . .
O16B Mo2 O1 O10B -114.1(10) . .
O15A Mo2 O1 Mo4 -53(2) . .
O10B Mo2 O1 Mo4 8.7(8) . .
O15B Mo2 O1 Mo4 -20(3) . .
O20 Mo2 O1 Mo4 98.6(4) . .
O16A Mo2 O1 Mo4 -88.4(7) . .
O10A Mo2 O1 Mo4 -0.2(6) . .
O14 Mo2 O1 Mo4 -174.0(4) . .
O16B Mo2 O1 Mo4 -105.4(7) . .
O15A Mo2 O1 Mo3 39.7(19) . .
O10B Mo2 O1 Mo3 101.8(9) . .
O15B Mo2 O1 Mo3 73(3) . .
O20 Mo2 O1 Mo3 -168.3(4) . .
O16A Mo2 O1 Mo3 4.6(6) . .
O10A Mo2 O1 Mo3 92.8(6) . .
O14 Mo2 O1 Mo3 -81.0(4) . .
O16B Mo2 O1 Mo3 -12.3(6) . .
O8 Mo4 O1 P1 174.1(9) . .
O7 Mo4 O1 P1 -31.3(9) . .
O9 Mo4 O1 P1 -122.0(10) . .
O10B Mo4 O1 P1 134.1(13) . .
O6 Mo4 O1 P1 57.3(9) . .
O10A Mo4 O1 P1 142.3(10) . .
O8 Mo4 O1 O2 170.8(11) . 5_776
O7 Mo4 O1 O2 -34.6(7) . 5_776
O9 Mo4 O1 O2 -125.3(8) . 5_776
O10B Mo4 O1 O2 130.8(10) . 5_776
O6 Mo4 O1 O2 53.9(6) . 5_776
O10A Mo4 O1 O2 139.0(8) . 5_776
O8 Mo4 O1 O3 103.5(17) . .
O7 Mo4 O1 O3 -102.0(15) . .
O9 Mo4 O1 O3 167.4(16) . .
O10B Mo4 O1 O3 63.5(16) . .
O6 Mo4 O1 O3 -13.4(15) . .
O10A Mo4 O1 O3 71.7(15) . .
O8 Mo4 O1 O10B 40.0(15) . .
O7 Mo4 O1 O10B -165.4(8) . .
O9 Mo4 O1 O10B 103.9(9) . .
O6 Mo4 O1 O10B -76.8(8) . .
O10A Mo4 O1 O10B 8.2(10) . .
O8 Mo4 O1 Mo2 32.0(14) . .
O7 Mo4 O1 Mo2 -173.5(4) . .
O9 Mo4 O1 Mo2 95.9(6) . .
O10B Mo4 O1 Mo2 -8.1(7) . .
O6 Mo4 O1 Mo2 -84.9(4) . .
O10A Mo4 O1 Mo2 0.2(6) . .
O8 Mo4 O1 Mo3 -61.1(13) . .
O7 Mo4 O1 Mo3 93.5(4) . .
O9 Mo4 O1 Mo3 2.8(4) . .
O10B Mo4 O1 Mo3 -101.1(8) . .
O6 Mo4 O1 Mo3 -177.9(4) . .
O10A Mo4 O1 Mo3 -92.9(6) . .
O16B Mo3 O1 P1 -116.0(9) . .
O18 Mo3 O1 P1 171.3(7) . .
O17 Mo3 O1 P1 -36.7(7) . .
O9 Mo3 O1 P1 128.9(8) . .
O21 Mo3 O1 P1 48.9(7) 5_776 .
O16A Mo3 O1 P1 -136.3(9) . .
O4 Mo3 O1 P1 3.9(5) 5_776 .
O16B Mo3 O1 O2 -175.4(13) . 5_776
O18 Mo3 O1 O2 111.8(12) . 5_776
O17 Mo3 O1 O2 -96.2(10) . 5_776
O9 Mo3 O1 O2 69.5(10) . 5_776
O21 Mo3 O1 O2 -10.6(10) 5_776 5_776
O16A Mo3 O1 O2 164.3(11) . 5_776
O4 Mo3 O1 O2 -55.5(9) 5_776 5_776
O16B Mo3 O1 O3 -57.9(10) . .
O18 Mo3 O1 O3 -130.6(10) . .
O17 Mo3 O1 O3 21.4(9) . .
O9 Mo3 O1 O3 -172.9(11) . .
O21 Mo3 O1 O3 107.0(9) 5_776 .
O16A Mo3 O1 O3 -78.1(10) . .
O4 Mo3 O1 O3 62.1(9) 5_776 .
O16B Mo3 O1 O10B 61.4(9) . .
O18 Mo3 O1 O10B -11.4(14) . .
O17 Mo3 O1 O10B 140.6(7) . .
O9 Mo3 O1 O10B -53.7(7) . .
O21 Mo3 O1 O10B -133.8(7) 5_776 .
O16A Mo3 O1 O10B 41.1(8) . .
O4 Mo3 O1 O10B -178.7(9) 5_776 .
O16B Mo3 O1 Mo2 15.7(7) . .
O18 Mo3 O1 Mo2 -57.0(11) . .
O17 Mo3 O1 Mo2 95.0(4) . .
O9 Mo3 O1 Mo2 -99.4(6) . .
O21 Mo3 O1 Mo2 -179.4(4) 5_776 .
O16A Mo3 O1 Mo2 -4.6(6) . .
O4 Mo3 O1 Mo2 135.6(6) 5_776 .
O16B Mo3 O1 Mo4 112.3(8) . .
O18 Mo3 O1 Mo4 39.5(12) . .
O17 Mo3 O1 Mo4 -168.5(4) . .
O9 Mo3 O1 Mo4 -2.8(4) . .
O21 Mo3 O1 Mo4 -82.9(4) 5_776 .
O16A Mo3 O1 Mo4 92.0(7) . .
O4 Mo3 O1 Mo4 -127.8(6) 5_776 .
O2 P1 O2 O3 -152(100) 5_776 .
O3 P1 O2 O3 180.000(1) 5_776 .
O1 P1 O2 O3 52.2(9) . .
O1 P1 O2 O3 -127.8(9) 5_776 .
O4 P1 O2 O3 123.1(9) 5_776 .
O4 P1 O2 O3 -56.9(9) . .
O2 P1 O2 O1 -25(100) 5_776 5_776
O3 P1 O2 O1 127.8(9) . 5_776
O3 P1 O2 O1 -52.2(9) 5_776 5_776
O1 P1 O2 O1 180.000(2) . 5_776
O4 P1 O2 O1 -109.1(8) 5_776 5_776
O4 P1 O2 O1 70.9(8) . 5_776
O2 P1 O2 Mo6 -158(100) 5_776 .
O3 P1 O2 Mo6 -5.3(9) . .
O3 P1 O2 Mo6 174.7(9) 5_776 .
O1 P1 O2 Mo6 46.9(12) . .
O1 P1 O2 Mo6 -133.1(12) 5_776 .
O4 P1 O2 Mo6 117.7(11) 5_776 .
O4 P1 O2 Mo6 -62.3(11) . .
O12 Mo6 O2 P1 168.0(10) . .
O14 Mo6 O2 P1 -34.3(11) . .
O13 Mo6 O2 P1 -128.8(11) . .
O7 Mo6 O2 P1 133.4(11) 5_776 .
O11 Mo6 O2 P1 52.6(10) . .
O3 Mo6 O2 P1 4.9(8) . .
O12 Mo6 O2 O3 163.1(13) . .
O14 Mo6 O2 O3 -39.2(8) . .
O13 Mo6 O2 O3 -133.7(9) . .
O7 Mo6 O2 O3 128.5(9) 5_776 .
O11 Mo6 O2 O3 47.7(8) . .
O12 Mo6 O2 O1 77(2) . 5_776
O14 Mo6 O2 O1 -125.4(13) . 5_776
O13 Mo6 O2 O1 140.1(14) . 5_776
O7 Mo6 O2 O1 42.3(12) 5_776 5_776
O11 Mo6 O2 O1 -38.4(13) . 5_776
O3 Mo6 O2 O1 -86.2(15) . 5_776
O2 P1 O3 O2 180.000(2) 5_776 .
O3 P1 O3 O2 92(100) 5_776 .
O1 P1 O3 O2 -128.4(9) . .
O1 P1 O3 O2 51.6(9) 5_776 .
O4 P1 O3 O2 -56.9(9) 5_776 .
O4 P1 O3 O2 123.1(9) . .
O2 P1 O3 O1 128.4(9) . .
O2 P1 O3 O1 -51.6(9) 5_776 .
O3 P1 O3 O1 -139(100) 5_776 .
O1 P1 O3 O1 180.000(6) 5_776 .
O4 P1 O3 O1 71.5(7) 5_776 .
O4 P1 O3 O1 -108.5(8) . .
O2 P1 O3 Mo6 5.4(9) . .
O2 P1 O3 Mo6 -174.6(9) 5_776 .
O3 P1 O3 Mo6 98(100) 5_776 .
O1 P1 O3 Mo6 -122.9(12) . .
O1 P1 O3 Mo6 57.1(12) 5_776 .
O4 P1 O3 Mo6 -51.5(12) 5_776 .
O4 P1 O3 Mo6 128.5(12) . .
O1 O2 O3 P1 -44.2(7) 5_776 .
Mo6 O2 O3 P1 175.8(7) . .
P1 O2 O3 O1 -42.6(7) . .
O1 O2 O3 O1 -86.8(10) 5_776 .
Mo6 O2 O3 O1 133.1(8) . .
P1 O2 O3 Mo6 -175.8(7) . .
O1 O2 O3 Mo6 140.1(8) 5_776 .
O2 O1 O3 P1 34.6(6) 5_776 .
O10B O1 O3 P1 144.7(10) . .
Mo2 O1 O3 P1 175.3(7) . .
Mo4 O1 O3 P1 97.2(14) . .
Mo3 O1 O3 P1 -100.6(8) . .
P1 O1 O3 O2 43.1(8) . .
O2 O1 O3 O2 77.6(11) 5_776 .
O10B O1 O3 O2 -172.3(10) . .
Mo2 O1 O3 O2 -141.6(9) . .
Mo4 O1 O3 O2 140.3(13) . .
Mo3 O1 O3 O2 -57.5(12) . .
P1 O1 O3 Mo6 119.8(12) . .
O2 O1 O3 Mo6 154.3(10) 5_776 .
O10B O1 O3 Mo6 -95.6(13) . .
Mo2 O1 O3 Mo6 -64.9(10) . .
Mo4 O1 O3 Mo6 -143.0(10) . .
Mo3 O1 O3 Mo6 19.2(15) . .
O12 Mo6 O3 P1 -168.6(10) . .
O14 Mo6 O3 P1 131.7(12) . .
O13 Mo6 O3 P1 37.0(11) . .
O7 Mo6 O3 P1 -50.0(11) 5_776 .
O11 Mo6 O3 P1 -130.2(12) . .
O2 Mo6 O3 P1 -4.9(8) . .
O12 Mo6 O3 O2 -163.8(12) . .
O14 Mo6 O3 O2 136.5(9) . .
O13 Mo6 O3 O2 41.9(8) . .
O7 Mo6 O3 O2 -45.1(8) 5_776 .
O11 Mo6 O3 O2 -125.4(9) . .
O12 Mo6 O3 O1 107.9(16) . .
O14 Mo6 O3 O1 48.2(11) . .
O13 Mo6 O3 O1 -46.5(12) . .
O7 Mo6 O3 O1 -133.5(12) 5_776 .
O11 Mo6 O3 O1 146.3(13) . .
O2 Mo6 O3 O1 -88.3(13) . .
O2 P1 O4 Mo5 175.1(8) . .
O2 P1 O4 Mo5 -4.9(8) 5_776 .
O3 P1 O4 Mo5 125.0(10) . .
O3 P1 O4 Mo5 -55.0(10) 5_776 .
O1 P1 O4 Mo5 59.3(9) . .
O1 P1 O4 Mo5 -120.7(9) 5_776 .
O4 P1 O4 Mo5 -68(100) 5_776 .
O2 P1 O4 Mo1 45.6(10) . .
O2 P1 O4 Mo1 -134.4(10) 5_776 .
O3 P1 O4 Mo1 -4.4(8) . .
O3 P1 O4 Mo1 175.6(8) 5_776 .
O1 P1 O4 Mo1 -70.1(8) . .
O1 P1 O4 Mo1 109.9(8) 5_776 .
O4 P1 O4 Mo1 162(100) 5_776 .
O2 P1 O4 Mo3 -68.8(8) . 5_776
O2 P1 O4 Mo3 111.2(8) 5_776 5_776
O3 P1 O4 Mo3 -118.9(8) . 5_776
O3 P1 O4 Mo3 61.1(8) 5_776 5_776
O1 P1 O4 Mo3 175.4(6) . 5_776
O1 P1 O4 Mo3 -4.6(6) 5_776 5_776
O4 P1 O4 Mo3 48(100) 5_776 5_776
O22 Mo5 O4 P1 173.6(9) . .
O5A Mo5 O4 P1 -127.6(12) . .
O6 Mo5 O4 P1 -41.8(9) . .
O17 Mo5 O4 P1 123.8(9) 5_776 .
O13 Mo5 O4 P1 44.3(8) 5_776 .
O5B Mo5 O4 P1 -140.2(10) . .
O22 Mo5 O4 Mo1 -46.8(14) . .
O5A Mo5 O4 Mo1 12.0(7) . .
O6 Mo5 O4 Mo1 97.8(4) . .
O17 Mo5 O4 Mo1 -96.6(5) 5_776 .
O13 Mo5 O4 Mo1 -176.1(4) 5_776 .
O5B Mo5 O4 Mo1 -0.5(6) . .
O22 Mo5 O4 Mo3 47.9(14) . 5_776
O5A Mo5 O4 Mo3 106.6(8) . 5_776
O6 Mo5 O4 Mo3 -167.5(4) . 5_776
O17 Mo5 O4 Mo3 -2.0(4) 5_776 5_776
O13 Mo5 O4 Mo3 -81.5(4) 5_776 5_776
O5B Mo5 O4 Mo3 94.1(6) . 5_776
O19 Mo1 O4 P1 170.9(9) . .
O21 Mo1 O4 P1 -124.0(9) . .
O11 Mo1 O4 P1 -31.1(8) . .
O5A Mo1 O4 P1 129.0(11) . .
O20 Mo1 O4 P1 56.0(8) . .
O5B Mo1 O4 P1 140.6(10) . .
O19 Mo1 O4 Mo5 30.8(14) . .
O21 Mo1 O4 Mo5 95.9(6) . .
O11 Mo1 O4 Mo5 -171.2(4) . .
O5A Mo1 O4 Mo5 -11.2(7) . .
O20 Mo1 O4 Mo5 -84.1(4) . .
O5B Mo1 O4 Mo5 0.5(5) . .
O19 Mo1 O4 Mo3 -64.4(13) . 5_776
O21 Mo1 O4 Mo3 0.7(5) . 5_776
O11 Mo1 O4 Mo3 93.7(4) . 5_776
O5A Mo1 O4 Mo3 -106.3(8) . 5_776
O20 Mo1 O4 Mo3 -179.3(4) . 5_776
O5B Mo1 O4 Mo3 -94.6(6) . 5_776
O22 Mo5 O6 Mo4 -153.5(8) . .
O5A Mo5 O6 Mo4 89.1(10) . .
O17 Mo5 O6 Mo4 5.0(16) 5_776 .
O13 Mo5 O6 Mo4 -54.1(8) 5_776 .
O5B Mo5 O6 Mo4 113.7(9) . .
O4 Mo5 O6 Mo4 38.6(9) . .
O8 Mo4 O6 Mo5 157.7(8) . .
O7 Mo4 O6 Mo5 55.3(9) . .
O9 Mo4 O6 Mo5 -40.6(15) . .
O10B Mo4 O6 Mo5 -89.4(9) . .
O10A Mo4 O6 Mo5 -112.9(9) . .
O1 Mo4 O6 Mo5 -42.2(9) . .
O8 Mo4 O7 Mo6 -151.5(7) . 5_776
O9 Mo4 O7 Mo6 104.0(7) . 5_776
O10B Mo4 O7 Mo6 19.9(13) . 5_776
O6 Mo4 O7 Mo6 -51.1(7) . 5_776
O10A Mo4 O7 Mo6 11(3) . 5_776
O1 Mo4 O7 Mo6 38.0(8) . 5_776
O8 Mo4 O9 Mo3 154.1(10) . .
O7 Mo4 O9 Mo3 -102.2(10) . .
O10B Mo4 O9 Mo3 40.8(10) . .
O6 Mo4 O9 Mo3 -7.4(18) . .
O10A Mo4 O9 Mo3 64.4(10) . .
O1 Mo4 O9 Mo3 -5.6(9) . .
O16B Mo3 O9 Mo4 -45.9(12) . .
O18 Mo3 O9 Mo4 -159.1(10) . .
O17 Mo3 O9 Mo4 44.3(18) . .
O21 Mo3 O9 Mo4 103.4(11) 5_776 .
O16A Mo3 O9 Mo4 -63.0(11) . .
O4 Mo3 O9 Mo4 43.6(10) 5_776 .
O1 Mo3 O9 Mo4 5.5(9) . .
O19 Mo1 O11 Mo6 -152.7(8) . .
O21 Mo1 O11 Mo6 101.6(9) . .
O5A Mo1 O11 Mo6 10.6(14) . .
O20 Mo1 O11 Mo6 -52.9(8) . .
O5B Mo1 O11 Mo6 1(3) . .
O4 Mo1 O11 Mo6 35.9(9) . .
O12 Mo6 O11 Mo1 157.7(8) . .
O14 Mo6 O11 Mo1 54.8(8) . .
O13 Mo6 O11 Mo1 -41.9(13) . .
O7 Mo6 O11 Mo1 -103.7(8) 5_776 .
O3 Mo6 O11 Mo1 -10.7(8) . .
O2 Mo6 O11 Mo1 -38.8(8) . .
O12 Mo6 O13 Mo5 155.1(7) . 5_776
O14 Mo6 O13 Mo5 -99.9(7) . 5_776
O7 Mo6 O13 Mo5 55.5(7) 5_776 5_776
O11 Mo6 O13 Mo5 -5.1(13) . 5_776
O3 Mo6 O13 Mo5 -33.2(8) . 5_776
O2 Mo6 O13 Mo5 -8.4(7) . 5_776
O12 Mo6 O14 Mo2 -151.7(7) . .
O13 Mo6 O14 Mo2 102.7(7) . .
O7 Mo6 O14 Mo2 7.8(14) 5_776 .
O11 Mo6 O14 Mo2 -52.2(7) . .
O3 Mo6 O14 Mo2 11.8(7) . .
O2 Mo6 O14 Mo2 35.3(8) . .
O15A Mo2 O14 Mo6 170.1(9) . .
O10B Mo2 O14 Mo6 -37.3(13) . .
O15B Mo2 O14 Mo6 146.7(10) . .
O20 Mo2 O14 Mo6 53.7(8) . .
O16A Mo2 O14 Mo6 -112.9(9) . .
O10A Mo2 O14 Mo6 -62(2) . .
O16B Mo2 O14 Mo6 -96.3(9) . .
O1 Mo2 O14 Mo6 -40.6(8) . .
O16B Mo3 O17 Mo5 94.9(12) . 5_776
O18 Mo3 O17 Mo5 -153.7(9) . 5_776
O9 Mo3 O17 Mo5 2.9(18) . 5_776
O21 Mo3 O17 Mo5 -55.8(9) 5_776 5_776
O16A Mo3 O17 Mo5 106.6(11) . 5_776
O4 Mo3 O17 Mo5 3.7(8) 5_776 5_776
O1 Mo3 O17 Mo5 37.0(10) . 5_776
O15A Mo2 O20 Mo1 -158.2(14) . .
O10B Mo2 O20 Mo1 88.0(10) . .
O15B Mo2 O20 Mo1 -155.1(13) . .
O16A Mo2 O20 Mo1 12(3) . .
O10A Mo2 O20 Mo1 112.3(10) . .
O14 Mo2 O20 Mo1 -53.1(9) . .
O16B Mo2 O20 Mo1 2.8(16) . .
O1 Mo2 O20 Mo1 39.4(9) . .
O19 Mo1 O20 Mo2 157.5(9) . .
O21 Mo1 O20 Mo2 -43.5(16) . .
O11 Mo1 O20 Mo2 54.5(9) . .
O5A Mo1 O20 Mo2 -91.7(10) . .
O5B Mo1 O20 Mo2 -114.6(10) . .
O4 Mo1 O20 Mo2 -43.4(9) . .
O19 Mo1 O21 Mo3 157.4(10) . 5_776
O11 Mo1 O21 Mo3 -97.3(10) . 5_776
O5A Mo1 O21 Mo3 45.3(11) . 5_776
O20 Mo1 O21 Mo3 -1.3(19) . 5_776
O5B Mo1 O21 Mo3 69.3(11) . 5_776
O4 Mo1 O21 Mo3 -1.4(9) . 5_776
O22 Mo5 O5A Mo1 120(2) . .
O6 Mo5 O5A Mo1 -137(2) . .
O17 Mo5 O5A Mo1 19(2) 5_776 .
O13 Mo5 O5A Mo1 -54(3) 5_776 .
O5B Mo5 O5A Mo1 112(3) . .
O4 Mo5 O5A Mo1 -40(2) . .
O19 Mo1 O5A Mo5 -123(2) . .
O21 Mo1 O5A Mo5 -20(2) . .
O11 Mo1 O5A Mo5 74(3) . .
O20 Mo1 O5A Mo5 141(2) . .
O5B Mo1 O5A Mo5 -111(3) . .
O4 Mo1 O5A Mo5 41(2) . .
O15A Mo2 O10A Mo4 152.8(11) . .
O10B Mo2 O10A Mo4 -15.7(14) . .
O15B Mo2 O10A Mo4 174.7(11) . .
O20 Mo2 O10A Mo4 -91.4(9) . .
O16A Mo2 O10A Mo4 74.0(10) . .
O14 Mo2 O10A Mo4 23(3) . .
O16B Mo2 O10A Mo4 55.5(10) . .
O1 Mo2 O10A Mo4 0.2(8) . .
O8 Mo4 O10A Mo2 -168.8(9) . .
O7 Mo4 O10A Mo2 28(3) . .
O9 Mo4 O10A Mo2 -65.5(9) . .
O10B Mo4 O10A Mo2 15.0(14) . .
O6 Mo4 O10A Mo2 90.7(9) . .
O1 Mo4 O10A Mo2 -0.2(8) . .
O15A Mo2 O16A Mo3 -167.4(15) . .
O10B Mo2 O16A Mo3 -55.5(11) . .
O15B Mo2 O16A Mo3 -171.5(13) . .
O20 Mo2 O16A Mo3 22(3) . .
O10A Mo2 O16A Mo3 -80.7(11) . .
O14 Mo2 O16A Mo3 86.8(10) . .
O16B Mo2 O16A Mo3 37(2) . .
O1 Mo2 O16A Mo3 -7.1(9) . .
O16B Mo3 O16A Mo2 -53(3) . .
O18 Mo3 O16A Mo2 168.8(10) . .
O17 Mo3 O16A Mo2 -88.6(11) . .
O9 Mo3 O16A Mo2 69.0(11) . .
O21 Mo3 O16A Mo2 23(3) 5_776 .
O4 Mo3 O16A Mo2 -23.3(12) 5_776 .
O1 Mo3 O16A Mo2 6.9(9) . .
O22 Mo5 O5B Mo1 165.9(8) . .
O5A Mo5 O5B Mo1 -21.6(13) . .
O6 Mo5 O5B Mo1 -92.3(8) . .
O17 Mo5 O5B Mo1 64.9(8) 5_776 .
O13 Mo5 O5B Mo1 20(3) 5_776 .
O4 Mo5 O5B Mo1 0.7(7) . .
O19 Mo1 O5B Mo5 -169.4(9) . .
O21 Mo1 O5B Mo5 -65.5(9) . .
O11 Mo1 O5B Mo5 37(3) . .
O5A Mo1 O5B Mo5 21.5(13) . .
O20 Mo1 O5B Mo5 90.3(8) . .
O4 Mo1 O5B Mo5 -0.7(7) . .
O15A Mo2 O10B O1 147.3(10) . .
O15B Mo2 O10B O1 171.2(9) . .
O20 Mo2 O10B O1 -93.4(7) . .
O16A Mo2 O10B O1 72.2(8) . .
O10A Mo2 O10B O1 160(2) . .
O14 Mo2 O10B O1 -4.4(13) . .
O16B Mo2 O10B O1 51.2(8) . .
O15A Mo2 O10B Mo4 108(3) . .
O15B Mo2 O10B Mo4 132(3) . .
O20 Mo2 O10B Mo4 -133(3) . .
O16A Mo2 O10B Mo4 33(3) . .
O10A Mo2 O10B Mo4 120(5) . .
O14 Mo2 O10B Mo4 -44(4) . .
O16B Mo2 O10B Mo4 12(3) . .
O1 Mo2 O10B Mo4 -40(3) . .
P1 O1 O10B Mo2 92.3(15) . .
O2 O1 O10B Mo2 140.9(8) 5_776 .
O3 O1 O10B Mo2 43.1(10) . .
Mo4 O1 O10B Mo2 -168.8(10) . .
Mo3 O1 O10B Mo2 -83.7(6) . .
P1 O1 O10B Mo4 -98.9(14) . .
O2 O1 O10B Mo4 -50.3(9) 5_776 .
O3 O1 O10B Mo4 -148.1(9) . .
Mo2 O1 O10B Mo4 168.8(10) . .
Mo3 O1 O10B Mo4 85.1(6) . .
O8 Mo4 O10B Mo2 -125(3) . .
O7 Mo4 O10B Mo2 65(4) . .
O9 Mo4 O10B Mo2 -23(3) . .
O6 Mo4 O10B Mo2 138(4) . .
O10A Mo4 O10B Mo2 -120(5) . .
O1 Mo4 O10B Mo2 40(3) . .
O8 Mo4 O10B O1 -164.7(6) . .
O7 Mo4 O10B O1 24.5(13) . .
O9 Mo4 O10B O1 -62.9(7) . .
O6 Mo4 O10B O1 98.4(7) . .
O10A Mo4 O10B O1 -160(2) . .
O18 Mo3 O16B Mo2 125.9(16) . .
O17 Mo3 O16B Mo2 -134.2(17) . .
O9 Mo3 O16B Mo2 22.8(18) . .
O21 Mo3 O16B Mo2 -61(2) 5_776 .
O16A Mo3 O16B Mo2 81(3) . .
O4 Mo3 O16B Mo2 -71.2(17) 5_776 .
O1 Mo3 O16B Mo2 -30.5(15) . .
O15A Mo2 O16B Mo3 -120(2) . .
O10B Mo2 O16B Mo3 -10.5(18) . .
O15B Mo2 O16B Mo3 -128.2(19) . .
O20 Mo2 O16B Mo3 77(2) . .
O16A Mo2 O16B Mo3 -96(3) . .
O10A Mo2 O16B Mo3 -34.2(18) . .
O14 Mo2 O16B Mo3 136.9(18) . .
O1 Mo2 O16B Mo3 32.9(15) . .
